data_8105091
loop_
_publ_author_name
'Jiaping, Zhu'
'Gang, Wang'
'Dang, Wu'

_publ_section_title
;
 The cocrystal structure of
 1&#x2032;-hydroxy-1H,1&#x2032;H-[5,5&#x2032;-bitetrazol]-1-olate and
 1,10-phenanthrolin-1-ium, C14H10N10O2
;
_journal_issue 2
_journal_name_full 'Zeitschrift f\"ur Kristallographie - New Crystal Structures'
_journal_page_first 307
_journal_page_last 308
_journal_paper_doi 10.1515/ncrs-2019-0633
_journal_volume 235
_journal_year 2020
_chemical_formula_moiety 'C2 H N8 O2, C12 H9 N2'
_chemical_formula_sum 'C14 H10 N10 O2'
_chemical_formula_weight 350.32
_space_group_crystal_system monoclinic
_space_group_IT_number 14
_space_group_name_Hall '-P 2yn'
_space_group_name_H-M_alt 'P 1 21/n 1'
_atom_sites_solution_hydrogens mixed
_atom_sites_solution_primary dual
_audit_update_record
;
????
;
_cell_angle_alpha 90
_cell_angle_beta 103.59(3)
_cell_angle_gamma 90
_cell_formula_units_Z 4
_cell_length_a 9.6366(19)
_cell_length_b 9.5098(19)
_cell_length_c 16.095(3)
_cell_measurement_reflns_used 4685
_cell_measurement_temperature 153(2)
_cell_measurement_theta_max 27.4885
_cell_measurement_theta_min 2.1743
_cell_volume 1433.7(5)
_computing_molecular_graphics 'Olex2 (Dolomanov et al., 2009)'
_computing_publication_material 'Olex2 (Dolomanov et al., 2009)'
_computing_structure_refinement 'XL (Sheldrick, 2008)'
_computing_structure_solution 'ShelXT (Sheldrick, 2015)'
_diffrn_ambient_temperature 153.15
_diffrn_measured_fraction_theta_full 0.990
_diffrn_measured_fraction_theta_max 0.991
_diffrn_measurement_device_type 'multiwire proportional'
_diffrn_measurement_method 'phi and omega scans'
_diffrn_radiation_monochromator graphite
_diffrn_radiation_type MoK\a
_diffrn_radiation_wavelength 0.71073
_diffrn_reflns_av_R_equivalents 0.0468
_diffrn_reflns_av_unetI/netI 0.0444
_diffrn_reflns_Laue_measured_fraction_full 0.990
_diffrn_reflns_Laue_measured_fraction_max 0.991
_diffrn_reflns_limit_h_max 12
_diffrn_reflns_limit_h_min -12
_diffrn_reflns_limit_k_max 12
_diffrn_reflns_limit_k_min -12
_diffrn_reflns_limit_l_max 20
_diffrn_reflns_limit_l_min -20
_diffrn_reflns_number 9417
_diffrn_reflns_point_group_measured_fraction_full 0.990
_diffrn_reflns_point_group_measured_fraction_max 0.991
_diffrn_reflns_theta_full 25.242
_diffrn_reflns_theta_max 27.484
_diffrn_reflns_theta_min 3.053
_exptl_absorpt_coefficient_mu 0.119
_exptl_absorpt_correction_T_max 1.0000
_exptl_absorpt_correction_T_min 0.8483
_exptl_absorpt_correction_type multi-scan
_exptl_absorpt_process_details 'CrystalClear (Rigaku Inc., 2008)'
_exptl_crystal_colour colorless
_exptl_crystal_density_diffrn 1.623
_exptl_crystal_description block
_exptl_crystal_F_000 720
_exptl_crystal_size_max 0.24
_exptl_crystal_size_mid 0.23
_exptl_crystal_size_min 0.2
_refine_diff_density_max 0.227
_refine_diff_density_min -0.294
_refine_diff_density_rms 0.054
_refine_ls_extinction_coef .
_refine_ls_extinction_method none
_refine_ls_goodness_of_fit_ref 1.132
_refine_ls_hydrogen_treatment constr
_refine_ls_matrix_type full
_refine_ls_number_parameters 235
_refine_ls_number_reflns 3263
_refine_ls_number_restraints 0
_refine_ls_restrained_S_all 1.132
_refine_ls_R_factor_all 0.0663
_refine_ls_R_factor_gt 0.0579
_refine_ls_shift/su_max 0.001
_refine_ls_shift/su_mean 0.000
_refine_ls_structure_factor_coef Fsqd
_refine_ls_weighting_details 'w=1/[\s^2^(Fo^2^)+(0.0480P)^2^+0.8120P] where P=(Fo^2^+2Fc^2^)/3'
_refine_ls_weighting_scheme calc
_refine_ls_wR_factor_gt 0.1258
_refine_ls_wR_factor_ref 0.1309
_reflns_Friedel_coverage 0.000
_reflns_Friedel_fraction_full .
_reflns_Friedel_fraction_max .
_reflns_number_gt 2913
_reflns_number_total 3263
_reflns_threshold_expression 'I > 2\s(I)'
_cod_data_source_file suppl_ncrs-2019-0633_suppl.cif
_cod_data_source_block 201707-12
_cod_database_code 8105091
_shelx_space_group_comment
;
The symmetry employed for this shelxl refinement is uniquely defined
by the following loop, which should always be used as a source of
symmetry information in preference to the above space-group names.
They are only intended as comments.
;
_shelx_estimated_absorpt_t_max 0.976
_shelx_estimated_absorpt_t_min 0.972
_olex2_refinement_description
;
1. Fixed Uiso
 At 1.2 times of:
  All C(H) groups, All N(H) groups, All O(H) groups
2.a Riding coordinates:
 O2(H2), N10(H10)
2.b Aromatic/amide H refined with riding coordinates:
 C3(H3), C4(H4), C5(H5), C10(H10A), C11(H11), C12(H12), C13(H13), C14(H14)
;
_olex2_submission_special_instructions 'No special instructions were received'

loop_
_space_group_symop_operation_xyz
'x, y, z'
'-x+1/2, y+1/2, -z+1/2'
'-x, -y, -z'
'x-1/2, -y-1/2, z-1/2'

loop_
_atom_site_label
_atom_site_type_symbol
_atom_site_fract_x
_atom_site_fract_y
_atom_site_fract_z
_atom_site_U_iso_or_equiv
_atom_site_adp_type
_atom_site_occupancy
_atom_site_site_symmetry_order
_atom_site_calc_flag
_atom_site_refinement_flags_posn
_atom_site_refinement_flags_adp
_atom_site_refinement_flags_occupancy
_atom_site_disorder_assembly
_atom_site_disorder_group
O1 O 0.33900(15) 0.50833(15) 0.46701(8) 0.0256(3) Uani 1 1 d . . . . .
O2 O 0.38976(16) 0.72023(16) 0.55757(9) 0.0302(4) Uani 1 1 d . . . . .
H2 H 0.3693 0.6439 0.5312 0.036 Uiso 1 1 d R . . . .
N1 N 0.36559(17) 0.55329(17) 0.39340(10) 0.0204(3) Uani 1 1 d . . . . .
N2 N 0.31312(19) 0.48673(19) 0.31947(10) 0.0277(4) Uani 1 1 d . . . . .
N3 N 0.3614(2) 0.5577(2) 0.26166(11) 0.0324(4) Uani 1 1 d . . . . .
N4 N 0.4424(2) 0.66820(19) 0.29706(10) 0.0286(4) Uani 1 1 d . . . . .
N5 N 0.62572(18) 0.84444(18) 0.44086(10) 0.0248(4) Uani 1 1 d . . . . .
N6 N 0.66177(18) 0.91214(19) 0.51716(11) 0.0271(4) Uani 1 1 d . . . . .
N7 N 0.58173(18) 0.87123(18) 0.56821(10) 0.0251(4) Uani 1 1 d . . . . .
N8 N 0.49148(16) 0.77746(17) 0.52303(10) 0.0210(4) Uani 1 1 d . . . . .
N9 N 0.20923(17) 0.49282(18) 0.61644(9) 0.0215(4) Uani 1 1 d . . . . .
N10 N 0.11072(16) 0.33939(16) 0.46999(9) 0.0184(3) Uani 1 1 d . . . . .
H10 H 0.1701 0.4061 0.4720 0.022 Uiso 1 1 d R . . . .
C1 C 0.4440(2) 0.6639(2) 0.38011(11) 0.0204(4) Uani 1 1 d . . . . .
C2 C 0.5177(2) 0.7598(2) 0.44529(11) 0.0203(4) Uani 1 1 d . . . . .
C3 C 0.2518(2) 0.5676(2) 0.68718(12) 0.0243(4) Uani 1 1 d . . . . .
H3 H 0.3261 0.6342 0.6895 0.029 Uiso 1 1 calc R . . . .
C4 C 0.1936(2) 0.5543(2) 0.75901(12) 0.0251(4) Uani 1 1 d . . . . .
H4 H 0.2266 0.6126 0.8076 0.030 Uiso 1 1 calc R . . . .
C5 C 0.0893(2) 0.4568(2) 0.75854(12) 0.0236(4) Uani 1 1 d . . . . .
H5 H 0.0491 0.4463 0.8067 0.028 Uiso 1 1 calc R . . . .
C6 C 0.0420(2) 0.3719(2) 0.68530(11) 0.0201(4) Uani 1 1 d . . . . .
C7 C 0.10518(19) 0.39631(19) 0.61598(11) 0.0183(4) Uani 1 1 d . . . . .
C8 C 0.05505(19) 0.31538(19) 0.53900(11) 0.0181(4) Uani 1 1 d . . . . .
C9 C -0.0504(2) 0.2118(2) 0.53371(12) 0.0201(4) Uani 1 1 d . . . . .
C10 C -0.1079(2) 0.1868(2) 0.60695(12) 0.0233(4) Uani 1 1 d . . . . .
H10A H -0.1772 0.1151 0.6049 0.028 Uiso 1 1 calc R . . . .
C11 C -0.0642(2) 0.2647(2) 0.67914(12) 0.0227(4) Uani 1 1 d . . . . .
H11 H -0.1050 0.2476 0.7265 0.027 Uiso 1 1 calc R . . . .
C12 C -0.0942(2) 0.1367(2) 0.45632(12) 0.0233(4) Uani 1 1 d . . . . .
H12 H -0.1657 0.0664 0.4509 0.028 Uiso 1 1 calc R . . . .
C13 C -0.0339(2) 0.1648(2) 0.38886(12) 0.0238(4) Uani 1 1 d . . . . .
H13 H -0.0632 0.1137 0.3369 0.029 Uiso 1 1 calc R . . . .
C14 C 0.0704(2) 0.2686(2) 0.39704(12) 0.0215(4) Uani 1 1 d . . . . .
H14 H 0.1125 0.2887 0.3506 0.026 Uiso 1 1 calc R . . . .

loop_
_atom_site_aniso_label
_atom_site_aniso_U_11
_atom_site_aniso_U_22
_atom_site_aniso_U_33
_atom_site_aniso_U_23
_atom_site_aniso_U_13
_atom_site_aniso_U_12
O1 0.0310(8) 0.0284(8) 0.0194(6) 0.0024(6) 0.0102(6) -0.0078(6)
O2 0.0346(8) 0.0325(8) 0.0303(7) -0.0078(6) 0.0210(6) -0.0127(7)
N1 0.0232(8) 0.0219(8) 0.0173(7) -0.0003(6) 0.0075(6) -0.0010(6)
N2 0.0325(10) 0.0279(9) 0.0222(8) -0.0054(7) 0.0054(7) -0.0007(7)
N3 0.0420(11) 0.0335(10) 0.0226(8) -0.0032(7) 0.0093(8) -0.0004(8)
N4 0.0388(10) 0.0290(10) 0.0202(8) 0.0008(7) 0.0114(7) 0.0000(8)
N5 0.0242(9) 0.0239(9) 0.0275(8) 0.0046(7) 0.0084(7) -0.0028(7)
N6 0.0249(9) 0.0268(9) 0.0297(9) 0.0011(7) 0.0064(7) -0.0031(7)
N7 0.0245(9) 0.0218(9) 0.0284(8) -0.0037(7) 0.0048(7) -0.0033(7)
N8 0.0220(8) 0.0217(8) 0.0211(7) -0.0001(6) 0.0088(6) -0.0025(6)
N9 0.0232(8) 0.0240(9) 0.0182(7) -0.0005(6) 0.0064(6) -0.0023(7)
N10 0.0195(8) 0.0177(8) 0.0184(7) 0.0004(6) 0.0053(6) -0.0015(6)
C1 0.0214(9) 0.0210(10) 0.0202(8) 0.0029(7) 0.0077(7) 0.0010(7)
C2 0.0222(9) 0.0200(9) 0.0194(8) 0.0036(7) 0.0061(7) 0.0014(7)
C3 0.0261(10) 0.0272(11) 0.0197(9) -0.0017(8) 0.0056(8) -0.0032(8)
C4 0.0305(10) 0.0269(10) 0.0172(9) -0.0012(7) 0.0045(8) 0.0011(8)
C5 0.0288(10) 0.0253(10) 0.0178(8) 0.0032(7) 0.0076(7) 0.0038(8)
C6 0.0219(9) 0.0209(9) 0.0182(8) 0.0031(7) 0.0064(7) 0.0051(7)
C7 0.0194(9) 0.0178(9) 0.0184(8) 0.0019(7) 0.0057(7) 0.0014(7)
C8 0.0174(9) 0.0192(9) 0.0184(8) 0.0025(7) 0.0055(7) 0.0033(7)
C9 0.0194(9) 0.0182(9) 0.0235(9) 0.0026(7) 0.0066(7) 0.0028(7)
C10 0.0226(10) 0.0228(10) 0.0259(9) 0.0037(8) 0.0086(8) -0.0012(8)
C11 0.0250(10) 0.0232(10) 0.0225(9) 0.0051(8) 0.0107(7) 0.0015(8)
C12 0.0212(9) 0.0213(9) 0.0270(9) -0.0006(8) 0.0050(7) -0.0014(8)
C13 0.0261(10) 0.0234(10) 0.0212(9) -0.0047(8) 0.0040(7) -0.0011(8)
C14 0.0235(9) 0.0227(10) 0.0190(8) -0.0003(7) 0.0066(7) 0.0013(8)

loop_
_atom_type_symbol
_atom_type_description
_atom_type_scat_dispersion_real
_atom_type_scat_dispersion_imag
_atom_type_scat_source
C C 0.0033 0.0016 'International Tables Vol C Tables 4.2.6.8 and 6.1.1.4'
H H 0.0000 0.0000 'International Tables Vol C Tables 4.2.6.8 and 6.1.1.4'
N N 0.0061 0.0033 'International Tables Vol C Tables 4.2.6.8 and 6.1.1.4'
O O 0.0106 0.0060 'International Tables Vol C Tables 4.2.6.8 and 6.1.1.4'

loop_
_geom_angle_atom_site_label_1
_geom_angle_atom_site_label_2
_geom_angle_atom_site_label_3
_geom_angle
_geom_angle_site_symmetry_1
_geom_angle_site_symmetry_3
N8 O2 H2 104.3 . .
O1 N1 C1 128.56(16) . .
N2 N1 O1 121.66(15) . .
N2 N1 C1 109.78(15) . .
N3 N2 N1 105.26(16) . .
N2 N3 N4 111.37(16) . .
C1 N4 N3 105.53(16) . .
C2 N5 N6 106.00(16) . .
N7 N6 N5 111.29(16) . .
N6 N7 N8 105.10(15) . .
N7 N8 O2 119.21(15) . .
N7 N8 C2 110.46(16) . .
C2 N8 O2 130.29(16) . .
C3 N9 C7 116.58(16) . .
C8 N10 H10 119.0 . .
C14 N10 H10 117.8 . .
C14 N10 C8 123.07(16) . .
N1 C1 C2 125.36(16) . .
N4 C1 N1 108.05(17) . .
N4 C1 C2 126.59(18) . .
N5 C2 N8 107.14(17) . .
N5 C2 C1 126.91(17) . .
N8 C2 C1 125.93(17) . .
N9 C3 H3 118.1 . .
N9 C3 C4 123.82(19) . .
C4 C3 H3 118.1 . .
C3 C4 H4 120.2 . .
C5 C4 C3 119.51(18) . .
C5 C4 H4 120.2 . .
C4 C5 H5 120.5 . .
C4 C5 C6 119.01(18) . .
C6 C5 H5 120.5 . .
C5 C6 C11 123.37(17) . .
C7 C6 C5 116.81(18) . .
C7 C6 C11 119.82(17) . .
N9 C7 C6 124.23(16) . .
N9 C7 C8 117.60(16) . .
C6 C7 C8 118.16(17) . .
N10 C8 C7 119.66(16) . .
N10 C8 C9 119.13(16) . .
C9 C8 C7 121.21(16) . .
C8 C9 C10 118.71(17) . .
C8 C9 C12 118.06(17) . .
C12 C9 C10 123.23(18) . .
C9 C10 H10A 119.7 . .
C11 C10 C9 120.68(18) . .
C11 C10 H10A 119.7 . .
C6 C11 H11 119.3 . .
C10 C11 C6 121.35(17) . .
C10 C11 H11 119.3 . .
C9 C12 H12 119.8 . .
C13 C12 C9 120.38(18) . .
C13 C12 H12 119.8 . .
C12 C13 H13 120.2 . .
C12 C13 C14 119.53(18) . .
C14 C13 H13 120.2 . .
N10 C14 C13 119.82(17) . .
N10 C14 H14 120.1 . .
C13 C14 H14 120.1 . .

loop_
_geom_bond_atom_site_label_1
_geom_bond_atom_site_label_2
_geom_bond_distance
_geom_bond_site_symmetry_2
O1 N1 1.3396(19) .
O2 H2 0.8400 .
O2 N8 1.350(2) .
N1 N2 1.338(2) .
N1 C1 1.341(2) .
N2 N3 1.319(2) .
N3 N4 1.353(3) .
N4 C1 1.334(2) .
N5 N6 1.357(2) .
N5 C2 1.331(3) .
N6 N7 1.311(2) .
N7 N8 1.335(2) .
N8 C2 1.344(2) .
N9 C3 1.323(2) .
N9 C7 1.358(2) .
N10 H10 0.8500 .
N10 C8 1.361(2) .
N10 C14 1.330(2) .
C1 C2 1.445(3) .
C3 H3 0.9500 .
C3 C4 1.404(3) .
C4 H4 0.9500 .
C4 C5 1.366(3) .
C5 H5 0.9500 .
C5 C6 1.413(3) .
C6 C7 1.410(2) .
C6 C11 1.431(3) .
C7 C8 1.442(2) .
C8 C9 1.403(3) .
C9 C10 1.435(3) .
C9 C12 1.411(3) .
C10 H10A 0.9500 .
C10 C11 1.359(3) .
C11 H11 0.9500 .
C12 H12 0.9500 .
C12 C13 1.372(3) .
C13 H13 0.9500 .
C13 C14 1.392(3) .
C14 H14 0.9500 .

loop_
_geom_torsion_atom_site_label_1
_geom_torsion_atom_site_label_2
_geom_torsion_atom_site_label_3
_geom_torsion_atom_site_label_4
_geom_torsion
_geom_torsion_site_symmetry_1
_geom_torsion_site_symmetry_2
_geom_torsion_site_symmetry_3
_geom_torsion_site_symmetry_4
O1 N1 N2 N3 -179.28(17) . . . .
O1 N1 C1 N4 179.41(18) . . . .
O1 N1 C1 C2 -0.1(3) . . . .
O2 N8 C2 N5 177.16(18) . . . .
O2 N8 C2 C1 -4.2(3) . . . .
N1 N2 N3 N4 -0.4(2) . . . .
N1 C1 C2 N5 159.89(19) . . . .
N1 C1 C2 N8 -18.5(3) . . . .
N2 N1 C1 N4 -0.2(2) . . . .
N2 N1 C1 C2 -179.70(18) . . . .
N2 N3 N4 C1 0.3(2) . . . .
N3 N4 C1 N1 0.0(2) . . . .
N3 N4 C1 C2 179.44(19) . . . .
N4 C1 C2 N5 -19.5(3) . . . .
N4 C1 C2 N8 162.15(19) . . . .
N5 N6 N7 N8 -1.0(2) . . . .
N6 N5 C2 N8 -0.2(2) . . . .
N6 N5 C2 C1 -178.80(18) . . . .
N6 N7 N8 O2 -177.00(16) . . . .
N6 N7 N8 C2 0.9(2) . . . .
N7 N8 C2 N5 -0.4(2) . . . .
N7 N8 C2 C1 178.18(18) . . . .
N9 C3 C4 C5 1.7(3) . . . .
N9 C7 C8 N10 -1.1(3) . . . .
N9 C7 C8 C9 178.88(17) . . . .
N10 C8 C9 C10 179.68(16) . . . .
N10 C8 C9 C12 0.0(3) . . . .
C1 N1 N2 N3 0.4(2) . . . .
C2 N5 N6 N7 0.8(2) . . . .
C3 N9 C7 C6 -0.2(3) . . . .
C3 N9 C7 C8 178.84(17) . . . .
C3 C4 C5 C6 -0.2(3) . . . .
C4 C5 C6 C7 -1.3(3) . . . .
C4 C5 C6 C11 178.50(18) . . . .
C5 C6 C7 N9 1.5(3) . . . .
C5 C6 C7 C8 -177.49(16) . . . .
C5 C6 C11 C10 179.07(18) . . . .
C6 C7 C8 N10 178.00(16) . . . .
C6 C7 C8 C9 -2.0(3) . . . .
C7 N9 C3 C4 -1.5(3) . . . .
C7 C6 C11 C10 -1.2(3) . . . .
C7 C8 C9 C10 -0.3(3) . . . .
C7 C8 C9 C12 -179.96(17) . . . .
C8 N10 C14 C13 0.3(3) . . . .
C8 C9 C10 C11 2.0(3) . . . .
C8 C9 C12 C13 0.3(3) . . . .
C9 C10 C11 C6 -1.2(3) . . . .
C9 C12 C13 C14 -0.3(3) . . . .
C10 C9 C12 C13 -179.34(18) . . . .
C11 C6 C7 N9 -178.21(18) . . . .
C11 C6 C7 C8 2.8(3) . . . .
C12 C9 C10 C11 -178.42(18) . . . .
C12 C13 C14 N10 0.1(3) . . . .
C14 N10 C8 C7 179.67(17) . . . .
C14 N10 C8 C9 -0.3(3) . . . .
